data_4343330
loop_
_publ_author_name
'Ade, Martin'
'Hillebrecht, Harald'

_publ_section_title
;
 Ternary Borides Cr2AlB2, Cr3AlB4, and Cr4AlB6: The First Members of the
 Series (CrB2)nCrAl with n = 1, 2, 3 and a Unifying Concept for Ternary
 Borides as MAB-Phases.
;
_journal_issue 13
_journal_name_full 'Inorganic chemistry'
_journal_page_first 6122
_journal_page_last 6135
_journal_paper_doi 10.1021/acs.inorgchem.5b00049
_journal_volume 54
_journal_year 2015
_chemical_formula_sum 'Al B2 Fe2'
_chemical_formula_weight 160.30
_chemical_name_systematic
;
 ?
;
_space_group_crystal_system orthorhombic
_space_group_IT_number 65
_space_group_name_Hall '-C 2 2'
_space_group_name_H-M_alt 'C m m m'
_symmetry_space_group_name_Hall '-C 2 2'
_symmetry_space_group_name_H-M 'C m m m'
_audit_creation_method SHELXL-2013
_cell_angle_alpha 90
_cell_angle_beta 90
_cell_angle_gamma 90
_cell_formula_units_Z 2
_cell_length_a 2.9217(4)
_cell_length_b 10.9991(15)
_cell_length_c 2.8563(5)
_cell_measurement_reflns_used 1345
_cell_measurement_temperature 293(2)
_cell_measurement_theta_max 35
_cell_measurement_theta_min 6
_cell_volume 91.79(2)
_computing_cell_refinement 'Software for IPDS-II, Fa. Stoe'
_computing_data_collection 'Software for IPDS-II, Fa. Stoe'
_computing_data_reduction 'Software for IPDS-II, Fa. Stoe'
_computing_molecular_graphics 'Diamond (Crystal impact, 2005)'
_computing_publication_material 'SHELXL-97_(Sheldrick, 2008)'
_computing_structure_refinement 'SHELXL-2013 (Sheldrick, 2013)'
_computing_structure_solution 'SHELXS-97 (Sheldrick, 2008)'
_diffrn_ambient_temperature 293(2)
_diffrn_measured_fraction_theta_full 0.992
_diffrn_measured_fraction_theta_max 0.996
_diffrn_measurement_details
; 
0 degree < omega < 180 degree
psi = 0 and 111 degree
delta omega 2 degree
exposure time 180s 
;
_diffrn_measurement_device '2-circle goniometer'
_diffrn_measurement_device_type 'STOE IPDS 2'
_diffrn_measurement_method 'rotation method'
_diffrn_radiation_collimation '0.5 mm diameter, multiple pinhole'
_diffrn_radiation_monochromator 'plane graphite'
_diffrn_radiation_polarisn_norm 0
_diffrn_radiation_type MoK\a
_diffrn_radiation_wavelength 0.71073
_diffrn_reflns_av_R_equivalents 0.065
_diffrn_reflns_av_unetI/netI 0.0269
_diffrn_reflns_laue_measured_fraction_full 0.992
_diffrn_reflns_laue_measured_fraction_max 0.996
_diffrn_reflns_limit_h_max 4
_diffrn_reflns_limit_h_min -4
_diffrn_reflns_limit_k_max 17
_diffrn_reflns_limit_k_min -17
_diffrn_reflns_limit_l_max 4
_diffrn_reflns_limit_l_min -4
_diffrn_reflns_number 1445
_diffrn_reflns_point_group_measured_fraction_full 0.992
_diffrn_reflns_point_group_measured_fraction_max 0.996
_diffrn_reflns_theta_full 25.240
_diffrn_reflns_theta_max 34.840
_diffrn_reflns_theta_min 3.705
_diffrn_source 'sealed X-ray tube, 12 x 0.4 mm long-fine focus'
_diffrn_source_current 40
_diffrn_source_power 2.00
_diffrn_source_voltage 50
_exptl_absorpt_coefficient_mu 15.736
_exptl_absorpt_correction_T_max 0.464
_exptl_absorpt_correction_T_min 0.256
_exptl_absorpt_correction_type numerical
_exptl_absorpt_process_details 'X-Red and X-SHAPE  (Stoe & Cie, 1999)'
_exptl_crystal_colour black
_exptl_crystal_density_diffrn 5.800
_exptl_crystal_description irregular_fragment
_exptl_crystal_F_000 150
_exptl_crystal_size_max 0.2
_exptl_crystal_size_mid 0.15
_exptl_crystal_size_min 0.1
_exptl_transmission_factor_max 0.464
_exptl_transmission_factor_min 0.256
_refine_diff_density_max 0.790
_refine_diff_density_min -0.734
_refine_diff_density_rms 0.156
_refine_ls_extinction_coef 0.094(8)
_refine_ls_extinction_expression Fc^*^=kFc[1+0.001xFc^2^\l^3^/sin(2\q)]^-1/4^
_refine_ls_extinction_method SHELXL
_refine_ls_goodness_of_fit_ref 0.972
_refine_ls_hydrogen_treatment undef
_refine_ls_matrix_type full
_refine_ls_number_parameters 13
_refine_ls_number_reflns 138
_refine_ls_number_restraints 0
_refine_ls_restrained_S_all 0.972
_refine_ls_R_factor_all 0.0219
_refine_ls_R_factor_gt 0.0162
_refine_ls_shift/su_max 0.001
_refine_ls_shift/su_mean 0.000
_refine_ls_structure_factor_coef Fsqd
_refine_ls_weighting_details 'w=1/[\s^2^(Fo^2^)+(0.0200P)^2^] where P=(Fo^2^+2Fc^2^)/3'
_refine_ls_weighting_scheme calc
_refine_ls_wR_factor_gt 0.0352
_refine_ls_wR_factor_ref 0.0359
_reflns_Friedel_coverage 0.000
_reflns_number_gt 120
_reflns_number_total 138
_reflns_threshold_expression 'I > 2\s(I)'
_cod_data_source_file Fe2AlB2.cif
_cod_data_source_block Fe2AlB2
_cod_depositor_comments 'Adding full bibliography for 4343328--4343335.cif.'
_cod_database_code 4343330
_shelx_space_group_comment
;
The symmetry employed for this shelxl refinement is uniquely defined
by the following loop, which should always be used as a source of
symmetry information in preference to the above space-group names.
They are only intended as comments.
;
_shelxl_version_number 2013-4

loop_
_space_group_symop_operation_xyz
'x, y, z'
'-x, -y, z'
'-x, y, -z'
'x, -y, -z'
'x+1/2, y+1/2, z'
'-x+1/2, -y+1/2, z'
'-x+1/2, y+1/2, -z'
'x+1/2, -y+1/2, -z'
'-x, -y, -z'
'x, y, -z'
'x, -y, z'
'-x, y, z'
'-x+1/2, -y+1/2, -z'
'x+1/2, y+1/2, -z'
'x+1/2, -y+1/2, z'
'-x+1/2, y+1/2, z'

loop_
_atom_site_label
_atom_site_type_symbol
_atom_site_fract_x
_atom_site_fract_y
_atom_site_fract_z
_atom_site_U_iso_or_equiv
_atom_site_adp_type
_atom_site_occupancy
_atom_site_site_symmetry_order
_atom_site_calc_flag
_atom_site_refinement_flags_posn
_atom_site_refinement_flags_adp
_atom_site_refinement_flags_occupancy
Fe Fe 0.5000 0.64596(5) 0.0000 0.00665(18) Uani 1 4 d S T P
Al Al 0.0000 0.5000 0.5000 0.0067(3) Uani 1 8 d S T P
B B 0.0000 0.7068(3) -0.5000 0.0081(6) Uani 1 4 d S T P

loop_
_atom_site_aniso_label
_atom_site_aniso_U_11
_atom_site_aniso_U_22
_atom_site_aniso_U_33
_atom_site_aniso_U_23
_atom_site_aniso_U_13
_atom_site_aniso_U_12
Fe 0.0081(2) 0.0058(2) 0.0060(2) 0.000 0.000 0.000
Al 0.0079(6) 0.0036(5) 0.0085(6) 0.000 0.000 0.000
B 0.0081(14) 0.0076(14) 0.0088(13) 0.000 0.000 0.000

loop_
_atom_type_symbol
_atom_type_description
_atom_type_scat_dispersion_real
_atom_type_scat_dispersion_imag
_atom_type_scat_source
B B 0.0013 0.0007 'International Tables Vol C Tables 4.2.6.8 and 6.1.1.4'
Al Al 0.0645 0.0514 'International Tables Vol C Tables 4.2.6.8 and 6.1.1.4'
Fe Fe 0.3463 0.8444 'International Tables Vol C Tables 4.2.6.8 and 6.1.1.4'

loop_
_geom_angle_atom_site_label_1
_geom_angle_atom_site_label_2
_geom_angle_atom_site_label_3
_geom_angle
_geom_angle_site_symmetry_1
_geom_angle_site_symmetry_3
B Fe B 85.61(6) 1_656 1_556
B Fe B 83.26(6) 1_656 1_655
B Fe B 143.71(18) 1_556 1_655
B Fe B 143.71(18) 1_656 .
B Fe B 83.26(6) 1_556 .
B Fe B 85.61(6) 1_655 .
B Fe B 47.70(9) 1_656 13_565
B Fe B 47.70(9) 1_556 13_565
B Fe B 101.88(4) 1_655 13_565
B Fe B 101.88(4) . 13_565
B Fe B 101.88(4) 1_656 13_564
B Fe B 101.88(4) 1_556 13_564
B Fe B 47.70(9) 1_655 13_564
B Fe B 47.70(9) . 13_564
B Fe B 82.83(12) 13_565 13_564
B Fe Al 159.98(9) 1_656 1_554
B Fe Al 100.11(6) 1_556 1_554
B Fe Al 102.08(6) 1_655 1_554
B Fe Al 56.31(9) . 1_554
B Fe Al 145.789(7) 13_565 1_554
B Fe Al 95.73(5) 13_564 1_554
B Fe Al 102.08(6) 1_656 .
B Fe Al 56.31(9) 1_556 .
B Fe Al 159.98(9) 1_655 .
B Fe Al 100.11(6) . .
B Fe Al 95.73(5) 13_565 .
B Fe Al 145.789(7) 13_564 .
Al Fe Al 66.685(14) 1_554 .
B Fe Al 100.11(6) 1_656 1_654
B Fe Al 159.98(9) 1_556 1_654
B Fe Al 56.31(9) 1_655 1_654
B Fe Al 102.08(6) . 1_654
B Fe Al 145.789(7) 13_565 1_654
B Fe Al 95.73(5) 13_564 1_654
Al Fe Al 68.420(14) 1_554 1_654
Al Fe Al 103.68(2) . 1_654
B Fe Al 56.31(9) 1_656 1_655
B Fe Al 102.08(6) 1_556 1_655
B Fe Al 100.11(6) 1_655 1_655
B Fe Al 159.98(9) . 1_655
B Fe Al 95.73(5) 13_565 1_655
B Fe Al 145.789(7) 13_564 1_655
Al Fe Al 103.68(2) 1_554 1_655
Al Fe Al 68.420(14) . 1_655
Al Fe Al 66.685(14) 1_654 1_655
B Fe Fe 51.09(8) 1_656 13_665
B Fe Fe 95.92(9) 1_556 13_665
B Fe Fe 51.09(8) 1_655 13_665
B Fe Fe 95.92(9) . 13_665
B Fe Fe 50.79(5) 13_565 13_665
B Fe Fe 50.79(5) 13_564 13_665
Al Fe Fe 145.420(11) 1_554 13_665
Al Fe Fe 145.420(11) . 13_665
Al Fe Fe 102.610(9) 1_654 13_665
Al Fe Fe 102.610(9) 1_655 13_665
B Fe Fe 95.92(9) 1_656 13_565
B Fe Fe 51.09(8) 1_556 13_565
B Fe Fe 95.92(9) 1_655 13_565
B Fe Fe 51.09(8) . 13_565
B Fe Fe 50.79(5) 13_565 13_565
B Fe Fe 50.79(5) 13_564 13_565
Al Fe Fe 102.610(9) 1_554 13_565
Al Fe Fe 102.610(9) . 13_565
Al Fe Fe 145.420(11) 1_654 13_565
Al Fe Fe 145.420(11) 1_655 13_565
Fe Fe Fe 65.10(3) 13_665 13_565
B Al B 180.0 9_565 1_556
B Al Fe 128.162(10) 9_565 .
B Al Fe 51.838(11) 1_556 .
B Al Fe 51.837(11) 9_565 9_565
B Al Fe 128.163(11) 1_556 9_565
Fe Al Fe 113.315(14) . 9_565
B Al Fe 128.163(11) 9_565 1_556
B Al Fe 51.837(11) 1_556 1_556
Fe Al Fe 66.685(14) . 1_556
Fe Al Fe 180.0 9_565 1_556
B Al Fe 51.837(11) 9_565 9_566
B Al Fe 128.163(11) 1_556 9_566
Fe Al Fe 180.0 . 9_566
Fe Al Fe 66.685(14) 9_565 9_566
Fe Al Fe 113.315(14) 1_556 9_566
B Al Fe 128.163(11) 9_565 1_456
B Al Fe 51.837(11) 1_556 1_456
Fe Al Fe 103.68(2) . 1_456
Fe Al Fe 111.580(14) 9_565 1_456
Fe Al Fe 68.420(14) 1_556 1_456
Fe Al Fe 76.33(2) 9_566 1_456
B Al Fe 51.837(11) 9_565 9_665
B Al Fe 128.163(11) 1_556 9_665
Fe Al Fe 76.32(2) . 9_665
Fe Al Fe 68.420(14) 9_565 9_665
Fe Al Fe 111.580(14) 1_556 9_665
Fe Al Fe 103.67(2) 9_566 9_665
Fe Al Fe 180.0 1_456 9_665
B Al Fe 51.837(11) 9_565 9_666
B Al Fe 128.163(11) 1_556 9_666
Fe Al Fe 111.580(14) . 9_666
Fe Al Fe 103.67(2) 9_565 9_666
Fe Al Fe 76.33(2) 1_556 9_666
Fe Al Fe 68.420(14) 9_566 9_666
Fe Al Fe 113.315(14) 1_456 9_666
Fe Al Fe 66.685(14) 9_665 9_666
B Al Fe 128.163(11) 9_565 1_455
B Al Fe 51.837(11) 1_556 1_455
Fe Al Fe 68.420(14) . 1_455
Fe Al Fe 76.33(2) 9_565 1_455
Fe Al Fe 103.67(2) 1_556 1_455
Fe Al Fe 111.580(14) 9_566 1_455
Fe Al Fe 66.685(14) 1_456 1_455
Fe Al Fe 113.315(14) 9_665 1_455
Fe Al Fe 180.0 9_666 1_455
B Al Al 90.0 9_565 1_554
B Al Al 90.0 1_556 1_554
Fe Al Al 56.657(7) . 1_554
Fe Al Al 56.658(7) 9_565 1_554
Fe Al Al 123.342(7) 1_556 1_554
Fe Al Al 123.342(7) 9_566 1_554
Fe Al Al 123.342(7) 1_456 1_554
Fe Al Al 56.658(7) 9_665 1_554
Fe Al Al 123.342(7) 9_666 1_554
Fe Al Al 56.658(7) 1_455 1_554
B Al Al 90.0 9_565 1_556
B Al Al 90.0 1_556 1_556
Fe Al Al 123.343(7) . 1_556
Fe Al Al 123.342(7) 9_565 1_556
Fe Al Al 56.658(7) 1_556 1_556
Fe Al Al 56.658(7) 9_566 1_556
Fe Al Al 56.658(7) 1_456 1_556
Fe Al Al 123.342(7) 9_665 1_556
Fe Al Al 56.658(7) 9_666 1_556
Fe Al Al 123.342(7) 1_455 1_556
Al Al Al 180.0 1_554 1_556
B B B 113.9(4) 13_564 13_464
B B Fe 137.68(8) 13_564 1_454
B B Fe 66.42(7) 13_464 1_454
B B Fe 66.42(7) 13_564 1_554
B B Fe 137.68(8) 13_464 1_554
Fe B Fe 85.61(6) 1_454 1_554
B B Fe 137.68(8) 13_564 1_455
B B Fe 66.42(7) 13_464 1_455
Fe B Fe 83.26(5) 1_454 1_455
Fe B Fe 143.71(18) 1_554 1_455
B B Fe 66.42(7) 13_564 .
B B Fe 137.68(8) 13_464 .
Fe B Fe 143.71(18) 1_454 .
Fe B Fe 83.26(5) 1_554 .
Fe B Fe 85.61(6) 1_455 .
B B Fe 65.88(16) 13_564 13_565
B B Fe 65.88(16) 13_464 13_565
Fe B Fe 132.30(9) 1_454 13_565
Fe B Fe 132.30(9) 1_554 13_565
Fe B Fe 78.12(4) 1_455 13_565
Fe B Fe 78.12(4) . 13_565
B B Fe 65.88(16) 13_564 13_564
B B Fe 65.88(16) 13_464 13_564
Fe B Fe 78.12(4) 1_454 13_564
Fe B Fe 78.12(4) 1_554 13_564
Fe B Fe 132.30(9) 1_455 13_564
Fe B Fe 132.30(9) . 13_564
Fe B Fe 82.83(12) 13_565 13_564
B B Al 123.0(2) 13_564 1_554
B B Al 123.0(2) 13_464 1_554
Fe B Al 71.86(9) 1_454 1_554
Fe B Al 71.86(9) 1_554 1_554
Fe B Al 71.86(9) 1_455 1_554
Fe B Al 71.86(9) . 1_554
Fe B Al 138.59(6) 13_565 1_554
Fe B Al 138.59(6) 13_564 1_554

loop_
_geom_bond_atom_site_label_1
_geom_bond_atom_site_label_2
_geom_bond_distance
_geom_bond_site_symmetry_2
Fe B 2.1499(12) 1_656
Fe B 2.1499(12) 1_556
Fe B 2.1499(12) 1_655
Fe B 2.1499(12) .
Fe B 2.159(3) 13_565
Fe B 2.159(3) 13_564
Fe Al 2.5983(4) 1_554
Fe Al 2.5983(4) .
Fe Al 2.5983(4) 1_654
Fe Al 2.5983(4) 1_655
Fe Fe 2.7151(10) 13_665
Fe Fe 2.7151(10) 13_565
Al B 2.275(4) 9_565
Al B 2.275(4) 1_556
Al Fe 2.5983(4) 9_565
Al Fe 2.5983(4) 1_556
Al Fe 2.5983(4) 9_566
Al Fe 2.5983(4) 1_456
Al Fe 2.5983(4) 9_665
Al Fe 2.5983(4) 9_666
Al Fe 2.5983(4) 1_455
Al Al 2.8563(5) 1_554
Al Al 2.8563(5) 1_556
B B 1.742(4) 13_564
B B 1.742(4) 13_464
B Fe 2.1499(12) 1_454
B Fe 2.1499(12) 1_554
B Fe 2.1499(12) 1_455
B Fe 2.159(3) 13_565
B Fe 2.159(3) 13_564
B Al 2.275(4) 1_554
